data_2220852
loop_
_publ_author_name
'Chang, Jiu Li'
'Gao, Zhi Yong'
'Jiang, Kai'

_publ_section_title
Diazidobis[4,4,5,5-tetramethyl-2-(1,3-thiazol-2-yl)-2-imidazoline-1-oxyl-3-oxide-\k^2^<i>O</i>,<i>N</i>]manganese(II)
_journal_coeditor_code KP2202
_journal_issue 2
_journal_name_full 'Acta Crystallographica Section E'
_journal_page_first m181
_journal_paper_doi 10.1107/S1600536809000786
_journal_volume 65
_journal_year 2009
_chemical_formula_iupac '[Mn (N3)2 (C10 H14 N3 O2 S)2]'
_chemical_formula_moiety 'C20 H28 Mn N12 O4 S2'
_chemical_formula_sum 'C20 H28 Mn N12 O4 S2'
_chemical_formula_weight 619.60
_chemical_name_systematic
;
Diazidobis[4,4,5,5-tetramethyl-2-(1,3-thiazol-2-yl)-2-imidazoline-1-oxyl-
3-oxide-\k^2^<i>O</i>,<i>N</i>]manganese(II)
;
_space_group_IT_number 14
_symmetry_cell_setting monoclinic
_symmetry_space_group_name_Hall '-P 2ybc'
_symmetry_space_group_name_H-M 'P 1 21/c 1'
_atom_sites_solution_hydrogens geom
_atom_sites_solution_primary direct
_atom_sites_solution_secondary difmap
_audit_creation_method SHELXL-97
_cell_angle_alpha 90.00
_cell_angle_beta 103.714(3)
_cell_angle_gamma 90.00
_cell_formula_units_Z 2
_cell_length_a 9.9600(18)
_cell_length_b 12.272(2)
_cell_length_c 11.353(2)
_cell_measurement_reflns_used 4318
_cell_measurement_temperature 291(2)
_cell_measurement_theta_max 28.24
_cell_measurement_theta_min 2.48
_cell_volume 1348.1(4)
_computing_cell_refinement 'SMART (Bruker, 2002)'
_computing_data_collection 'SMART (Bruker, 2002)'
_computing_data_reduction 'SAINT (Bruker, 2002)'
_computing_molecular_graphics 'SHELXTL (Sheldrick, 2008)'
_computing_publication_material 'publCIF (Westrip, 2009)'
_computing_structure_refinement 'SHELXL97 (Sheldrick, 2008)'
_computing_structure_solution 'SHELXS97 (Sheldrick, 2008)'
_diffrn_ambient_temperature 291(2)
_diffrn_measured_fraction_theta_full 0.986
_diffrn_measured_fraction_theta_max 0.986
_diffrn_measurement_device_type 'Bruker SMART CCD area-detector'
_diffrn_measurement_method '\f and \w'
_diffrn_radiation_monochromator graphite
_diffrn_radiation_source 'fine-focus sealed tube'
_diffrn_radiation_type MoK\a
_diffrn_radiation_wavelength 0.71073
_diffrn_reflns_av_R_equivalents 0.0359
_diffrn_reflns_av_sigmaI/netI 0.0441
_diffrn_reflns_limit_h_max 12
_diffrn_reflns_limit_h_min -12
_diffrn_reflns_limit_k_max 15
_diffrn_reflns_limit_k_min -15
_diffrn_reflns_limit_l_max 14
_diffrn_reflns_limit_l_min -12
_diffrn_reflns_number 7966
_diffrn_reflns_theta_full 27.50
_diffrn_reflns_theta_max 27.50
_diffrn_reflns_theta_min 2.48
_exptl_absorpt_coefficient_mu 0.697
_exptl_absorpt_correction_T_max 0.8462
_exptl_absorpt_correction_T_min 0.7450
_exptl_absorpt_correction_type multi-scan
_exptl_absorpt_process_details '(SADABS; Sheldrick, 1996)'
_exptl_crystal_colour 'dark brown'
_exptl_crystal_density_diffrn 1.526
_exptl_crystal_density_method 'not measured'
_exptl_crystal_description block
_exptl_crystal_F_000 642
_exptl_crystal_size_max 0.45
_exptl_crystal_size_mid 0.30
_exptl_crystal_size_min 0.25
_refine_diff_density_max 0.365
_refine_diff_density_min -0.250
_refine_ls_extinction_method none
_refine_ls_goodness_of_fit_ref 1.057
_refine_ls_hydrogen_treatment constr
_refine_ls_matrix_type full
_refine_ls_number_parameters 182
_refine_ls_number_reflns 3061
_refine_ls_number_restraints 0
_refine_ls_restrained_S_all 1.057
_refine_ls_R_factor_all 0.0448
_refine_ls_R_factor_gt 0.0387
_refine_ls_shift/su_max 0.000
_refine_ls_shift/su_mean 0.000
_refine_ls_structure_factor_coef Fsqd
_refine_ls_weighting_details 'calc w=1/[\s^2^(Fo^2^)+(0.0605P)^2^+0.2559P] where P=(Fo^2^+2Fc^2^)/3'
_refine_ls_weighting_scheme calc
_refine_ls_wR_factor_gt 0.1035
_refine_ls_wR_factor_ref 0.1095
_reflns_number_gt 2628
_reflns_number_total 3061
_reflns_threshold_expression I>2\s(I)
_cod_data_source_file kp2202.cif
_cod_data_source_block I
_cod_depositor_comments
;
The following automatic conversions were performed:
'_symmetry_cell_setting' value 'Monoclinic' changed to 'monoclinic'
according to '/home/saulius/struct/CIF-dictionaries/cif_core.dic'
dictionary named 'cif_core.dic' version 2.4.1 from 2010-06-29.

Automatic conversion script
Id: cif_fix_enum 1527 2010-12-29 10:47:43Z saulius 

The following automatic conversions were performed:

'_symmetry_cell_setting' value 'Monoclinic' changed to 'monoclinic'
according to /home/saulius/struct/CIF-dictionaries/cif_core.dic
dictionary named 'cif_core.dic' version 2.4.1 from 2010-06-29.

Automatic conversion script
Id: cif_fix_values 1715 2011-07-08 13:25:40Z adriana 
;
_cod_original_sg_symbol_H-M 'P 21/c'
_cod_database_code 2220852
_cod_database_fobs_code 2220852

loop_
_symmetry_equiv_pos_as_xyz
'x, y, z'
'-x, y+1/2, -z+1/2'
'-x, -y, -z'
'x, -y-1/2, z-1/2'

loop_
_atom_site_type_symbol
_atom_site_label
_atom_site_fract_x
_atom_site_fract_y
_atom_site_fract_z
_atom_site_U_iso_or_equiv
_atom_site_adp_type
_atom_site_calc_flag
_atom_site_refinement_flags
_atom_site_occupancy
_atom_site_disorder_assembly
_atom_site_disorder_group
Mn Mn1 0.0000 0.0000 0.5000 0.03345(14) Uani d S 1 . .
S S1 0.25159(5) 0.27889(4) 0.36683(5) 0.05049(17) Uani d . 1 . .
O O1 0.17034(15) -0.08711(11) 0.44955(14) 0.0504(4) Uani d . 1 . .
O O2 0.38630(18) 0.14599(13) 0.23568(17) 0.0660(5) Uani d . 1 . .
N N1 0.12384(15) 0.14413(11) 0.47278(13) 0.0337(3) Uani d . 1 . .
N N2 0.23912(14) -0.05108(11) 0.37542(13) 0.0336(3) Uani d . 1 . .
N N3 0.34509(15) 0.05765(13) 0.27421(14) 0.0407(4) Uani d . 1 . .
N N4 -0.1080(2) 0.00819(18) 0.31193(18) 0.0641(6) Uani d . 1 . .
N N5 -0.08511(17) 0.04681(12) 0.22465(15) 0.0433(4) Uani d . 1 . .
N N6 -0.0640(3) 0.08223(18) 0.13715(19) 0.0761(7) Uani d . 1 . .
C C1 0.1569(2) 0.32772(15) 0.4616(2) 0.0495(5) Uani d . 1 . .
H H1 0.1479 0.4012 0.4782 0.059 Uiso calc R 1 . .
C C2 0.0969(2) 0.24624(14) 0.50955(17) 0.0412(4) Uani d . 1 . .
H H2 0.0413 0.2584 0.5635 0.049 Uiso calc R 1 . .
C C3 0.20718(16) 0.14870(12) 0.39806(15) 0.0318(3) Uani d . 1 . .
C C4 0.25886(16) 0.05337(13) 0.34979(15) 0.0317(3) Uani d . 1 . .
C C5 0.40415(19) -0.05207(16) 0.25646(16) 0.0406(4) Uani d . 1 . .
C C6 0.30045(18) -0.12873(14) 0.29998(16) 0.0382(4) Uani d . 1 . .
C C7 0.4089(3) -0.0651(2) 0.12397(19) 0.0628(6) Uani d . 1 . .
H H7A 0.3179 -0.0551 0.0732 0.094 Uiso calc R 1 . .
H H7B 0.4417 -0.1367 0.1114 0.094 Uiso calc R 1 . .
H H7C 0.4702 -0.0116 0.1039 0.094 Uiso calc R 1 . .
C C8 0.5497(2) -0.0545(2) 0.3366(2) 0.0601(6) Uani d . 1 . .
H H8A 0.6029 0.0037 0.3137 0.090 Uiso calc R 1 . .
H H8B 0.5923 -0.1230 0.3269 0.090 Uiso calc R 1 . .
H H8C 0.5461 -0.0455 0.4197 0.090 Uiso calc R 1 . .
C C9 0.1798(2) -0.1673(2) 0.1994(2) 0.0595(6) Uani d . 1 . .
H H9A 0.1102 -0.1990 0.2346 0.089 Uiso calc R 1 . .
H H9B 0.2118 -0.2208 0.1507 0.089 Uiso calc R 1 . .
H H9C 0.1413 -0.1064 0.1496 0.089 Uiso calc R 1 . .
C C10 0.3643(3) -0.22455(19) 0.3780(2) 0.0620(6) Uani d . 1 . .
H H10A 0.4243 -0.1981 0.4515 0.093 Uiso calc R 1 . .
H H10B 0.4167 -0.2680 0.3345 0.093 Uiso calc R 1 . .
H H10C 0.2925 -0.2682 0.3974 0.093 Uiso calc R 1 . .

loop_
_atom_site_aniso_label
_atom_site_aniso_U_11
_atom_site_aniso_U_22
_atom_site_aniso_U_33
_atom_site_aniso_U_12
_atom_site_aniso_U_13
_atom_site_aniso_U_23
Mn1 0.0362(2) 0.0333(2) 0.0373(2) -0.00148(13) 0.02166(16) 0.00206(13)
S1 0.0483(3) 0.0342(2) 0.0743(4) -0.00716(19) 0.0251(3) 0.0074(2)
O1 0.0597(9) 0.0351(6) 0.0717(10) 0.0065(6) 0.0459(8) 0.0095(6)
O2 0.0697(10) 0.0592(9) 0.0861(12) -0.0037(8) 0.0525(10) 0.0169(8)
N1 0.0365(7) 0.0299(7) 0.0381(7) 0.0019(5) 0.0156(6) -0.0003(5)
N2 0.0325(7) 0.0336(7) 0.0395(8) 0.0037(5) 0.0182(6) 0.0003(6)
N3 0.0371(8) 0.0466(8) 0.0452(8) 0.0000(6) 0.0230(7) 0.0038(7)
N4 0.0681(13) 0.0827(14) 0.0416(10) -0.0251(10) 0.0134(9) 0.0060(9)
N5 0.0497(9) 0.0360(8) 0.0453(9) -0.0042(6) 0.0138(7) 0.0000(7)
N6 0.121(2) 0.0587(12) 0.0582(12) -0.0128(12) 0.0400(13) 0.0104(10)
C1 0.0490(11) 0.0305(8) 0.0668(13) 0.0003(8) 0.0093(10) -0.0061(8)
C2 0.0449(10) 0.0352(8) 0.0444(10) 0.0065(7) 0.0122(8) -0.0065(7)
C3 0.0297(8) 0.0302(7) 0.0372(8) -0.0012(6) 0.0113(6) 0.0028(6)
C4 0.0277(8) 0.0361(8) 0.0335(8) 0.0006(6) 0.0118(6) 0.0029(6)
C5 0.0346(9) 0.0556(11) 0.0361(9) 0.0076(7) 0.0170(7) -0.0030(8)
C6 0.0369(9) 0.0404(9) 0.0402(9) 0.0095(7) 0.0151(7) -0.0048(7)
C7 0.0640(14) 0.0898(17) 0.0422(11) 0.0087(12) 0.0277(10) -0.0064(11)
C8 0.0358(10) 0.0856(16) 0.0599(13) 0.0054(10) 0.0133(10) -0.0127(12)
C9 0.0569(13) 0.0618(13) 0.0587(13) -0.0084(10) 0.0117(11) -0.0173(10)
C10 0.0695(15) 0.0542(12) 0.0703(15) 0.0292(11) 0.0324(13) 0.0111(11)

loop_
_atom_type_symbol
_atom_type_description
_atom_type_scat_dispersion_real
_atom_type_scat_dispersion_imag
_atom_type_scat_source
C C 0.0033 0.0016 'International Tables Vol C Tables 4.2.6.8 and 6.1.1.4'
H H 0.0000 0.0000 'International Tables Vol C Tables 4.2.6.8 and 6.1.1.4'
N N 0.0061 0.0033 'International Tables Vol C Tables 4.2.6.8 and 6.1.1.4'
O O 0.0106 0.0060 'International Tables Vol C Tables 4.2.6.8 and 6.1.1.4'
S S 0.1246 0.1234 'International Tables Vol C Tables 4.2.6.8 and 6.1.1.4'
Mn Mn 0.3368 0.7283 'International Tables Vol C Tables 4.2.6.8 and 6.1.1.4'

loop_
_geom_angle_atom_site_label_1
_geom_angle_atom_site_label_2
_geom_angle_atom_site_label_3
_geom_angle_site_symmetry_1
_geom_angle_site_symmetry_3
_geom_angle
_geom_angle_publ_flag
N4 Mn1 N4 3_556 . 180.0 ?
N4 Mn1 O1 3_556 3_556 89.95(8) ?
N4 Mn1 O1 . 3_556 90.05(8) ?
N4 Mn1 O1 3_556 . 90.05(8) ?
N4 Mn1 O1 . . 89.95(8) ?
O1 Mn1 O1 3_556 . 180.0 ?
N4 Mn1 N1 3_556 . 90.68(6) ?
N4 Mn1 N1 . . 89.32(6) ?
O1 Mn1 N1 3_556 . 97.92(5) ?
O1 Mn1 N1 . . 82.08(5) ?
N4 Mn1 N1 3_556 3_556 89.32(6) ?
N4 Mn1 N1 . 3_556 90.68(6) ?
O1 Mn1 N1 3_556 3_556 82.08(5) ?
O1 Mn1 N1 . 3_556 97.92(5) ?
N1 Mn1 N1 . 3_556 180.0 ?
C1 S1 C3 . . 89.35(9) ?
N2 O1 Mn1 . . 124.73(10) ?
C3 N1 C2 . . 110.83(14) ?
C3 N1 Mn1 . . 125.29(11) ?
C2 N1 Mn1 . . 122.15(11) ?
O1 N2 C4 . . 126.95(13) ?
O1 N2 C6 . . 120.47(13) ?
C4 N2 C6 . . 112.47(13) ?
O2 N3 C4 . . 123.82(15) ?
O2 N3 C5 . . 123.29(14) ?
C4 N3 C5 . . 112.24(14) ?
N5 N4 Mn1 . . 135.07(17) ?
N6 N5 N4 . . 178.1(2) ?
C2 C1 S1 . . 111.16(14) ?
C2 C1 H1 . . 124.4 ?
S1 C1 H1 . . 124.4 ?
C1 C2 N1 . . 114.81(16) ?
C1 C2 H2 . . 122.6 ?
N1 C2 H2 . . 122.6 ?
N1 C3 C4 . . 123.11(14) ?
N1 C3 S1 . . 113.83(12) ?
C4 C3 S1 . . 123.04(12) ?
N2 C4 N3 . . 108.87(14) ?
N2 C4 C3 . . 127.70(14) ?
N3 C4 C3 . . 123.31(15) ?
N3 C5 C8 . . 106.60(17) ?
N3 C5 C7 . . 109.34(17) ?
C8 C5 C7 . . 109.88(17) ?
N3 C5 C6 . . 100.84(13) ?
C8 C5 C6 . . 114.10(17) ?
C7 C5 C6 . . 115.27(18) ?
N2 C6 C10 . . 109.20(15) ?
N2 C6 C9 . . 105.59(15) ?
C10 C6 C9 . . 110.10(19) ?
N2 C6 C5 . . 100.77(13) ?
C10 C6 C5 . . 115.73(16) ?
C9 C6 C5 . . 114.43(16) ?
C5 C7 H7A . . 109.5 ?
C5 C7 H7B . . 109.5 ?
H7A C7 H7B . . 109.5 ?
C5 C7 H7C . . 109.5 ?
H7A C7 H7C . . 109.5 ?
H7B C7 H7C . . 109.5 ?
C5 C8 H8A . . 109.5 ?
C5 C8 H8B . . 109.5 ?
H8A C8 H8B . . 109.5 ?
C5 C8 H8C . . 109.5 ?
H8A C8 H8C . . 109.5 ?
H8B C8 H8C . . 109.5 ?
C6 C9 H9A . . 109.5 ?
C6 C9 H9B . . 109.5 ?
H9A C9 H9B . . 109.5 ?
C6 C9 H9C . . 109.5 ?
H9A C9 H9C . . 109.5 ?
H9B C9 H9C . . 109.5 ?
C6 C10 H10A . . 109.5 ?
C6 C10 H10B . . 109.5 ?
H10A C10 H10B . . 109.5 ?
C6 C10 H10C . . 109.5 ?
H10A C10 H10C . . 109.5 ?
H10B C10 H10C . . 109.5 ?

loop_
_geom_bond_atom_site_label_1
_geom_bond_atom_site_label_2
_geom_bond_site_symmetry_2
_geom_bond_distance
_geom_bond_publ_flag
Mn1 N4 3_556 2.153(2) ?
Mn1 N4 . 2.153(2) ?
Mn1 O1 3_556 2.1931(12) ?
Mn1 O1 . 2.1931(12) ?
Mn1 N1 . 2.2194(14) ?
Mn1 N1 3_556 2.2194(14) ?
S1 C1 . 1.699(2) ?
S1 C3 . 1.7170(16) ?
O1 N2 . 1.2832(17) ?
O2 N3 . 1.273(2) ?
N1 C3 . 1.321(2) ?
N1 C2 . 1.367(2) ?
N2 C4 . 1.339(2) ?
N2 C6 . 1.504(2) ?
N3 C4 . 1.3513(19) ?
N3 C5 . 1.502(2) ?
N4 N5 . 1.168(2) ?
N5 N6 . 1.148(2) ?
C1 C2 . 1.345(3) ?
C1 H1 . 0.9300 ?
C2 H2 . 0.9300 ?
C3 C4 . 1.438(2) ?
C5 C8 . 1.518(3) ?
C5 C7 . 1.525(3) ?
C5 C6 . 1.561(3) ?
C6 C10 . 1.518(3) ?
C6 C9 . 1.524(3) ?
C7 H7A . 0.9600 ?
C7 H7B . 0.9600 ?
C7 H7C . 0.9600 ?
C8 H8A . 0.9600 ?
C8 H8B . 0.9600 ?
C8 H8C . 0.9600 ?
C9 H9A . 0.9600 ?
C9 H9B . 0.9600 ?
C9 H9C . 0.9600 ?
C10 H10A . 0.9600 ?
C10 H10B . 0.9600 ?
C10 H10C . 0.9600 ?

loop_
_geom_torsion_atom_site_label_1
_geom_torsion_atom_site_label_2
_geom_torsion_atom_site_label_3
_geom_torsion_atom_site_label_4
_geom_torsion_site_symmetry_1
_geom_torsion_site_symmetry_2
_geom_torsion_site_symmetry_3
_geom_torsion_site_symmetry_4
_geom_torsion
_geom_torsion_publ_flag
N4 Mn1 O1 N2 3_556 . . . -122.97(15) ?
N4 Mn1 O1 N2 . . . . 57.03(15) ?
O1 Mn1 O1 N2 3_556 . . . 105(8) ?
N1 Mn1 O1 N2 . . . . -32.28(14) ?
N1 Mn1 O1 N2 3_556 . . . 147.72(14) ?
N4 Mn1 N1 C3 3_556 . . . 118.52(15) ?
N4 Mn1 N1 C3 . . . . -61.48(15) ?
O1 Mn1 N1 C3 3_556 . . . -151.43(14) ?
O1 Mn1 N1 C3 . . . . 28.57(14) ?
N1 Mn1 N1 C3 3_556 . . . 24.5(17) ?
N4 Mn1 N1 C2 3_556 . . . -77.84(15) ?
N4 Mn1 N1 C2 . . . . 102.16(15) ?
O1 Mn1 N1 C2 3_556 . . . 12.20(15) ?
O1 Mn1 N1 C2 . . . . -167.80(15) ?
N1 Mn1 N1 C2 3_556 . . . -171.9(18) ?
Mn1 O1 N2 C4 . . . . 26.1(2) ?
Mn1 O1 N2 C6 . . . . -149.81(13) ?
N4 Mn1 N4 N5 3_556 . . . -71(2) ?
O1 Mn1 N4 N5 3_556 . . . 118.9(3) ?
O1 Mn1 N4 N5 . . . . -61.1(3) ?
N1 Mn1 N4 N5 . . . . 21.0(3) ?
N1 Mn1 N4 N5 3_556 . . . -159.0(3) ?
Mn1 N4 N5 N6 . . . . 137(8) ?
C3 S1 C1 C2 . . . . -0.76(16) ?
S1 C1 C2 N1 . . . . -0.1(2) ?
C3 N1 C2 C1 . . . . 1.2(2) ?
Mn1 N1 C2 C1 . . . . -164.58(14) ?
C2 N1 C3 C4 . . . . 176.71(16) ?
Mn1 N1 C3 C4 . . . . -18.1(2) ?
C2 N1 C3 S1 . . . . -1.76(19) ?
Mn1 N1 C3 S1 . . . . 163.46(8) ?
C1 S1 C3 N1 . . . . 1.47(15) ?
C1 S1 C3 C4 . . . . -177.00(16) ?
O1 N2 C4 N3 . . . . 175.59(17) ?
C6 N2 C4 N3 . . . . -8.19(19) ?
O1 N2 C4 C3 . . . . -0.6(3) ?
C6 N2 C4 C3 . . . . 175.65(17) ?
O2 N3 C4 N2 . . . . -178.27(17) ?
C5 N3 C4 N2 . . . . -7.24(19) ?
O2 N3 C4 C3 . . . . -1.9(3) ?
C5 N3 C4 C3 . . . . 169.12(16) ?
N1 C3 C4 N2 . . . . -3.7(3) ?
S1 C3 C4 N2 . . . . 174.59(14) ?
N1 C3 C4 N3 . . . . -179.39(16) ?
S1 C3 C4 N3 . . . . -1.1(2) ?
O2 N3 C5 C8 . . . . 70.0(2) ?
C4 N3 C5 C8 . . . . -101.13(18) ?
O2 N3 C5 C7 . . . . -48.8(2) ?
C4 N3 C5 C7 . . . . 140.13(18) ?
O2 N3 C5 C6 . . . . -170.64(18) ?
C4 N3 C5 C6 . . . . 18.27(18) ?
O1 N2 C6 C10 . . . . -42.4(2) ?
C4 N2 C6 C10 . . . . 141.14(17) ?
O1 N2 C6 C9 . . . . 76.0(2) ?
C4 N2 C6 C9 . . . . -100.50(18) ?
O1 N2 C6 C5 . . . . -164.65(15) ?
C4 N2 C6 C5 . . . . 18.85(18) ?
N3 C5 C6 N2 . . . . -20.40(16) ?
C8 C5 C6 N2 . . . . 93.45(18) ?
C7 C5 C6 N2 . . . . -138.01(17) ?
N3 C5 C6 C10 . . . . -138.01(17) ?
C8 C5 C6 C10 . . . . -24.2(2) ?
C7 C5 C6 C10 . . . . 104.4(2) ?
N3 C5 C6 C9 . . . . 92.35(18) ?
C8 C5 C6 C9 . . . . -153.79(17) ?
C7 C5 C6 C9 . . . . -25.3(2) ?
